data_7239807
loop_
_publ_author_name
'Wan, Jiang'
'Zang, Yi'
'Xiao, Dao-An'
'Li, Na'
'Li, Junmin'
'Jin, Ze-Xin'
'Chen, De-Lei'
'Xiong, Juan'
'Li, Jia'
'Hu, Jin-Feng'

_publ_section_title
;
 Stewartiacids A--N, C-23 carboxylated triterpenoids from Chinese
 Stewartia and their inhibitory effects against ATP-citrate lyase and
 NF-\kB
;
_journal_issue 6
_journal_name_full 'RSC Advances'
_journal_page_first 3343
_journal_page_last 3356
_journal_paper_doi 10.1039/C9RA09542J
_journal_volume 10
_journal_year 2020
_chemical_absolute_configuration rmad
_chemical_formula_moiety 'C30 H46 O6'
_chemical_formula_sum 'C30 H46 O6'
_chemical_formula_weight 502.67
_space_group_crystal_system monoclinic
_space_group_IT_number 4
_space_group_name_Hall 'P 2yb'
_space_group_name_H-M_alt 'P 1 21 1'
_atom_sites_solution_hydrogens geom
_atom_sites_solution_primary dual
_audit_creation_date 2018-06-26
_audit_creation_method
;
Olex2 1.2
(compiled 2018.05.29 svn.r3508 for OlexSys, GUI svn.r5506)
;
_audit_update_record
;
2019-10-14 deposited with the CCDC.	2020-01-13 downloaded from the CCDC.
;
_cell_angle_alpha 90
_cell_angle_beta 104.366(2)
_cell_angle_gamma 90
_cell_formula_units_Z 2
_cell_length_a 13.9664(4)
_cell_length_b 6.5552(2)
_cell_length_c 15.1284(5)
_cell_measurement_reflns_used 9919
_cell_measurement_temperature 170(2)
_cell_measurement_theta_max 54.82
_cell_measurement_theta_min 2.842
_cell_volume 1341.73(7)
_computing_cell_refinement 'SAINT v8.37A (Bruker, 2015)'
_computing_data_reduction 'SAINT v8.37A (Bruker, 2015)'
_computing_molecular_graphics 'Olex2 (Dolomanov et al., 2009)'
_computing_publication_material 'Olex2 (Dolomanov et al., 2009)'
_computing_structure_refinement 'ShelXL (Sheldrick, 2015)'
_computing_structure_solution 'ShelXT (Sheldrick, 2015)'
_diffrn_ambient_temperature 170.0
_diffrn_measured_fraction_theta_full 0.998
_diffrn_measured_fraction_theta_max 0.998
_diffrn_measurement_device_type 'Bruker D8 Venture'
_diffrn_measurement_method '\f and \w scans'
_diffrn_radiation_type GaK\a
_diffrn_radiation_wavelength 1.34139
_diffrn_reflns_av_R_equivalents 0.0530
_diffrn_reflns_av_unetI/netI 0.0434
_diffrn_reflns_Laue_measured_fraction_full 0.998
_diffrn_reflns_Laue_measured_fraction_max 0.998
_diffrn_reflns_limit_h_max 17
_diffrn_reflns_limit_h_min -17
_diffrn_reflns_limit_k_max 7
_diffrn_reflns_limit_k_min -7
_diffrn_reflns_limit_l_max 18
_diffrn_reflns_limit_l_min -18
_diffrn_reflns_number 20123
_diffrn_reflns_point_group_measured_fraction_full 0.996
_diffrn_reflns_point_group_measured_fraction_max 0.996
_diffrn_reflns_theta_full 53.594
_diffrn_reflns_theta_max 54.870
_diffrn_reflns_theta_min 2.841
_diffrn_standards_number 0
_exptl_absorpt_coefficient_mu 0.436
_exptl_absorpt_correction_T_max 0.7508
_exptl_absorpt_correction_T_min 0.5858
_exptl_absorpt_correction_type multi-scan
_exptl_absorpt_process_details
'SADABS-2016/2 (Bruker,2016/2) was used for absorption correction. wR2(int) was 0.1502 before and 0.0721 after correction. The Ratio of minimum to maximum transmission is 0.7802. The \l/2 correction factor is Not present.'
_exptl_crystal_colour colourless
_exptl_crystal_density_diffrn 1.244
_exptl_crystal_description prism
_exptl_crystal_F_000 548
_exptl_crystal_size_max 0.1
_exptl_crystal_size_mid 0.02
_exptl_crystal_size_min 0.01
_refine_diff_density_max 1.397
_refine_diff_density_min -0.327
_refine_diff_density_rms 0.060
_refine_ls_abs_structure_details
;
 Flack x determined using 1805 quotients [(I+)-(I-)]/[(I+)+(I-)]
 (Parsons, Flack and Wagner, Acta Cryst. B69 (2013) 249-259).
;
_refine_ls_abs_structure_Flack -0.11(13)
_refine_ls_extinction_method none
_refine_ls_goodness_of_fit_ref 1.038
_refine_ls_hydrogen_treatment constr
_refine_ls_matrix_type full
_refine_ls_number_parameters 335
_refine_ls_number_reflns 5048
_refine_ls_number_restraints 1
_refine_ls_restrained_S_all 1.037
_refine_ls_R_factor_all 0.0595
_refine_ls_R_factor_gt 0.0534
_refine_ls_shift/su_max 0.003
_refine_ls_shift/su_mean 0.000
_refine_ls_structure_factor_coef Fsqd
_refine_ls_weighting_details 'w=1/[\s^2^(Fo^2^)+(0.1123P)^2^+0.3264P] where P=(Fo^2^+2Fc^2^)/3'
_refine_ls_weighting_scheme calc
_refine_ls_wR_factor_gt 0.1558
_refine_ls_wR_factor_ref 0.1613
_reflns_Friedel_coverage 0.824
_reflns_Friedel_fraction_full 0.995
_reflns_Friedel_fraction_max 0.993
_reflns_number_gt 4536
_reflns_number_total 5048
_reflns_threshold_expression 'I > 2\s(I)'
_cod_data_source_file c9ra09542j2.cif
_cod_data_source_block mjl18283_0m
_cod_depositor_comments 'Adding full bibliography for 7239805--7239808.cif.'
_cod_database_code 7239807
_shelx_space_group_comment
;
The symmetry employed for this shelxl refinement is uniquely defined
by the following loop, which should always be used as a source of
symmetry information in preference to the above space-group names.
They are only intended as comments.
;
_shelx_estimated_absorpt_t_max 0.996
_shelx_estimated_absorpt_t_min 0.958
_olex2_refinement_description
;
1. Fixed Uiso
 At 1.2 times of:
  All C(H) groups, All C(H,H) groups
 At 1.5 times of:
  All C(H,H,H) groups, All O(H) groups
2.a Ternary CH refined with riding coordinates:
 C3(H3), C5(H5), C9(H9), C11(H11), C18(H18), C19(H19), C20(H20), C22(H22)
2.b Secondary CH2 refined with riding coordinates:
 C1(H1A,H1B), C2(H2A,H2B), C6(H6A,H6B), C7(H7A,H7B), C15(H15A,H15B), C16(H16A,
 H16B), C21(H21A,H21B), C27(H27A,H27B)
2.c Idealised Me refined as rotating group:
 C24(H24A,H24B,H24C), C25(H25A,H25B,H25C), C26(H26A,H26B,H26C), C28(H28A,H28B,
 H28C), C29(H29A,H29B,H29C), C30(H30A,H30B,H30C)
2.d Idealised tetrahedral OH refined as rotating group:
 O1(H1), O2(H2), O4(H4), O6(H6)
;
_shelx_shelxl_version_number 2016/6
_olex2_submission_special_instructions 'No special instructions were received'

loop_
_space_group_symop_operation_xyz
'x, y, z'
'-x, y+1/2, -z'

loop_
_atom_site_label
_atom_site_type_symbol
_atom_site_fract_x
_atom_site_fract_y
_atom_site_fract_z
_atom_site_U_iso_or_equiv
_atom_site_adp_type
_atom_site_occupancy
_atom_site_site_symmetry_order
_atom_site_calc_flag
_atom_site_refinement_flags_posn
O1 O 0.6453(2) 0.4032(5) 0.02638(17) 0.0391(7) Uani 1 1 d .
H1 H 0.698518 0.403312 0.009996 0.059 Uiso 1 1 calc GR
O2 O 0.48052(19) 0.2780(5) 0.15370(17) 0.0341(7) Uani 1 1 d .
H2 H 0.509502 0.267174 0.209212 0.051 Uiso 1 1 calc GR
O3 O 0.4227(2) 0.5601(5) 0.07860(19) 0.0404(7) Uani 1 1 d .
O4 O 0.90781(18) 0.3394(5) 0.47292(18) 0.0356(7) Uani 1 1 d .
H4 H 0.956991 0.346234 0.450426 0.053 Uiso 1 1 calc GR
O5 O 0.93714(19) 0.7295(5) 0.60145(17) 0.0358(7) Uani 1 1 d .
O6 O 0.6981(2) 0.6400(5) 0.90449(17) 0.0349(7) Uani 1 1 d .
H6 H 0.664871 0.733805 0.873475 0.052 Uiso 1 1 calc GR
C1 C 0.8009(3) 0.4454(6) 0.2688(2) 0.0276(8) Uani 1 1 d .
H1A H 0.870798 0.486385 0.292241 0.033 Uiso 1 1 calc R
H1B H 0.794354 0.303248 0.288539 0.033 Uiso 1 1 calc R
C2 C 0.7752(3) 0.4517(7) 0.1649(2) 0.0312(9) Uani 1 1 d .
H2A H 0.817474 0.353773 0.142167 0.037 Uiso 1 1 calc R
H2B H 0.788621 0.589927 0.144454 0.037 Uiso 1 1 calc R
C3 C 0.6666(3) 0.3983(6) 0.1249(2) 0.0285(8) Uani 1 1 d .
H3 H 0.654616 0.256733 0.144370 0.034 Uiso 1 1 calc R
C4 C 0.5967(3) 0.5457(6) 0.1583(2) 0.0270(8) Uani 1 1 d .
C5 C 0.6263(2) 0.5273(6) 0.2656(2) 0.0225(7) Uani 1 1 d .
H5 H 0.621694 0.378331 0.278135 0.027 Uiso 1 1 calc R
C6 C 0.5527(3) 0.6294(6) 0.3123(2) 0.0264(8) Uani 1 1 d .
H6A H 0.559272 0.779571 0.309960 0.032 Uiso 1 1 calc R
H6B H 0.484286 0.592466 0.279680 0.032 Uiso 1 1 calc R
C7 C 0.5732(2) 0.5590(6) 0.4117(2) 0.0236(8) Uani 1 1 d .
H7A H 0.563344 0.409584 0.413098 0.028 Uiso 1 1 calc R
H7B H 0.525007 0.624406 0.440940 0.028 Uiso 1 1 calc R
C8 C 0.6789(2) 0.6109(6) 0.4673(2) 0.0209(7) Uani 1 1 d .
C9 C 0.7517(2) 0.5209(6) 0.4142(2) 0.0217(7) Uani 1 1 d .
H9 H 0.737408 0.371247 0.411351 0.026 Uiso 1 1 calc R
C10 C 0.7352(2) 0.5856(6) 0.3120(2) 0.0239(7) Uani 1 1 d .
C11 C 0.8622(2) 0.5359(6) 0.4687(2) 0.0256(8) Uani 1 1 d .
H11 H 0.897739 0.633879 0.437383 0.031 Uiso 1 1 calc R
C12 C 0.8747(2) 0.6026(6) 0.5674(2) 0.0242(7) Uani 1 1 d .
C13 C 0.8089(2) 0.5101(5) 0.6199(2) 0.0197(7) Uani 1 1 d .
C14 C 0.6993(2) 0.5073(6) 0.5627(2) 0.0200(7) Uani 1 1 d .
C15 C 0.6210(2) 0.5325(6) 0.6163(2) 0.0237(7) Uani 1 1 d .
H15A H 0.564893 0.440750 0.589970 0.028 Uiso 1 1 calc R
H15B H 0.595987 0.674380 0.608843 0.028 Uiso 1 1 calc R
C16 C 0.6580(2) 0.4865(6) 0.7185(2) 0.0241(8) Uani 1 1 d .
H16A H 0.672448 0.338903 0.726926 0.029 Uiso 1 1 calc R
H16B H 0.605295 0.519993 0.749441 0.029 Uiso 1 1 calc R
C17 C 0.7518(2) 0.6093(5) 0.7628(2) 0.0200(7) Uani 1 1 d .
C18 C 0.8396(2) 0.5367(6) 0.7242(2) 0.0216(7) Uani 1 1 d .
H18 H 0.889849 0.648470 0.736939 0.026 Uiso 1 1 calc R
C19 C 0.8929(3) 0.3411(7) 0.7678(2) 0.0298(8) Uani 1 1 d .
H19 H 0.846449 0.224125 0.748420 0.036 Uiso 1 1 calc R
C20 C 0.9194(2) 0.3496(7) 0.8727(2) 0.0308(8) Uani 1 1 d .
H20 H 0.964498 0.468436 0.892354 0.037 Uiso 1 1 calc R
C21 C 0.8250(3) 0.3883(6) 0.9033(2) 0.0285(8) Uani 1 1 d .
H21A H 0.776733 0.278364 0.880138 0.034 Uiso 1 1 calc R
H21B H 0.840001 0.387313 0.970797 0.034 Uiso 1 1 calc R
C22 C 0.7812(2) 0.5914(6) 0.8679(2) 0.0247(8) Uani 1 1 d .
H22 H 0.832908 0.697086 0.891094 0.030 Uiso 1 1 calc R
C23 C 0.4914(3) 0.4660(6) 0.1257(2) 0.0279(8) Uani 1 1 d .
C24 C 0.5984(3) 0.7604(7) 0.1193(2) 0.0339(9) Uani 1 1 d .
H24A H 0.569861 0.757297 0.053248 0.051 Uiso 1 1 calc GR
H24B H 0.666769 0.809104 0.131793 0.051 Uiso 1 1 calc GR
H24C H 0.559600 0.852455 0.147881 0.051 Uiso 1 1 calc GR
C25 C 0.7614(3) 0.8114(6) 0.3010(2) 0.0290(8) Uani 1 1 d .
H25A H 0.789813 0.825503 0.248191 0.043 Uiso 1 1 calc GR
H25B H 0.809614 0.857312 0.356103 0.043 Uiso 1 1 calc GR
H25C H 0.701501 0.894773 0.291614 0.043 Uiso 1 1 calc GR
C26 C 0.6875(3) 0.8425(6) 0.4815(2) 0.0264(8) Uani 1 1 d .
H26A H 0.643434 0.886314 0.519224 0.040 Uiso 1 1 calc GR
H26B H 0.668633 0.911303 0.422210 0.040 Uiso 1 1 calc GR
H26C H 0.755819 0.877875 0.512185 0.040 Uiso 1 1 calc GR
C27 C 0.7564(2) 0.3137(5) 0.5798(2) 0.0220(7) Uani 1 1 d .
H27A H 0.776520 0.250923 0.527704 0.026 Uiso 1 1 calc R
H27B H 0.738751 0.215008 0.622738 0.026 Uiso 1 1 calc R
C28 C 0.7336(3) 0.8377(6) 0.7402(2) 0.0287(8) Uani 1 1 d .
H28A H 0.673909 0.882140 0.757857 0.043 Uiso 1 1 calc GR
H28B H 0.724831 0.858787 0.674580 0.043 Uiso 1 1 calc GR
H28C H 0.790359 0.917288 0.773930 0.043 Uiso 1 1 calc GR
C29 C 0.9840(3) 0.3011(10) 0.7322(3) 0.0544(15) Uani 1 1 d .
H29A H 1.031615 0.412067 0.751342 0.082 Uiso 1 1 calc GR
H29B H 0.964724 0.293750 0.665428 0.082 Uiso 1 1 calc GR
H29C H 1.014232 0.171601 0.756946 0.082 Uiso 1 1 calc GR
C30 C 0.9715(3) 0.1600(8) 0.9179(3) 0.0460(12) Uani 1 1 d .
H30A H 0.977118 0.166356 0.983736 0.069 Uiso 1 1 calc GR
H30B H 1.037603 0.152185 0.906891 0.069 Uiso 1 1 calc GR
H30C H 0.933342 0.038948 0.892409 0.069 Uiso 1 1 calc GR

loop_
_atom_site_aniso_label
_atom_site_aniso_U_11
_atom_site_aniso_U_22
_atom_site_aniso_U_33
_atom_site_aniso_U_23
_atom_site_aniso_U_13
_atom_site_aniso_U_12
O1 0.0481(16) 0.053(2) 0.0189(12) -0.0043(13) 0.0126(11) -0.0152(15)
O2 0.0325(14) 0.0412(17) 0.0260(13) 0.0051(12) 0.0020(11) -0.0104(12)
O3 0.0357(14) 0.0467(19) 0.0319(14) 0.0079(14) -0.0045(12) -0.0026(13)
O4 0.0290(13) 0.0461(17) 0.0350(14) 0.0009(13) 0.0144(11) 0.0112(13)
O5 0.0289(13) 0.0509(19) 0.0288(13) -0.0056(13) 0.0097(11) -0.0190(13)
O6 0.0326(13) 0.0483(19) 0.0258(14) 0.0056(12) 0.0112(11) 0.0151(13)
C1 0.0265(17) 0.035(2) 0.0227(17) -0.0030(16) 0.0090(14) -0.0024(16)
C2 0.0326(19) 0.042(2) 0.0215(17) -0.0032(16) 0.0114(14) -0.0053(17)
C3 0.0340(18) 0.037(2) 0.0162(15) -0.0038(15) 0.0090(13) -0.0067(16)
C4 0.0307(17) 0.034(2) 0.0161(16) 0.0011(15) 0.0052(13) -0.0072(16)
C5 0.0258(16) 0.0263(18) 0.0155(15) 0.0004(14) 0.0056(12) -0.0035(15)
C6 0.0245(16) 0.030(2) 0.0230(17) -0.0002(15) 0.0036(13) -0.0002(15)
C7 0.0186(15) 0.033(2) 0.0187(15) -0.0036(14) 0.0046(12) 0.0002(14)
C8 0.0183(14) 0.0235(18) 0.0207(16) -0.0016(14) 0.0045(12) -0.0008(13)
C9 0.0207(15) 0.0256(18) 0.0191(15) -0.0025(15) 0.0053(12) -0.0007(14)
C10 0.0225(15) 0.0286(19) 0.0214(16) 0.0013(15) 0.0071(13) -0.0034(14)
C11 0.0196(15) 0.034(2) 0.0239(17) -0.0003(16) 0.0073(13) -0.0015(15)
C12 0.0181(15) 0.0309(19) 0.0246(17) 0.0007(15) 0.0070(13) 0.0014(14)
C13 0.0182(14) 0.0229(17) 0.0176(15) -0.0004(13) 0.0038(12) -0.0005(13)
C14 0.0165(14) 0.0227(18) 0.0201(15) -0.0031(13) 0.0031(12) -0.0032(13)
C15 0.0175(14) 0.0319(19) 0.0218(16) -0.0010(15) 0.0051(12) -0.0037(14)
C16 0.0184(15) 0.033(2) 0.0219(17) -0.0009(14) 0.0064(12) -0.0028(14)
C17 0.0205(15) 0.0236(18) 0.0152(15) -0.0001(13) 0.0032(12) 0.0001(14)
C18 0.0156(14) 0.0300(19) 0.0184(16) -0.0014(14) 0.0025(12) -0.0014(14)
C19 0.0248(16) 0.039(2) 0.0231(17) 0.0019(16) 0.0015(13) 0.0079(16)
C20 0.0236(16) 0.043(2) 0.0226(17) 0.0018(16) -0.0004(13) 0.0038(17)
C21 0.0283(17) 0.034(2) 0.0210(16) 0.0026(15) 0.0025(13) 0.0006(16)
C22 0.0228(16) 0.034(2) 0.0186(16) 0.0012(15) 0.0070(13) 0.0014(15)
C23 0.0326(18) 0.036(2) 0.0149(15) 0.0012(15) 0.0051(14) -0.0032(16)
C24 0.042(2) 0.036(2) 0.0230(18) 0.0086(16) 0.0054(15) -0.0049(18)
C25 0.0332(17) 0.030(2) 0.0234(16) -0.0005(16) 0.0068(14) -0.0074(16)
C26 0.0297(17) 0.0247(19) 0.0242(17) -0.0003(15) 0.0056(14) 0.0019(15)
C27 0.0262(15) 0.0207(17) 0.0194(15) -0.0025(14) 0.0065(12) -0.0036(14)
C28 0.0387(19) 0.0257(19) 0.0214(16) -0.0001(15) 0.0069(14) 0.0033(16)
C29 0.047(2) 0.086(4) 0.031(2) 0.012(2) 0.0118(18) 0.037(3)
C30 0.041(2) 0.058(3) 0.033(2) 0.007(2) -0.0008(17) 0.023(2)

loop_
_atom_type_symbol
_atom_type_description
_atom_type_scat_dispersion_real
_atom_type_scat_dispersion_imag
_atom_type_scat_source
C C 0.0148 0.0070 'International Tables Vol C Tables 4.2.6.8 and 6.1.1.4'
H H 0.0000 0.0000 'International Tables Vol C Tables 4.2.6.8 and 6.1.1.4'
O O 0.0412 0.0250 'International Tables Vol C Tables 4.2.6.8 and 6.1.1.4'

loop_
_geom_angle_atom_site_label_1
_geom_angle_atom_site_label_2
_geom_angle_atom_site_label_3
_geom_angle
C3 O1 H1 109.5
C23 O2 H2 109.5
C11 O4 H4 109.5
C22 O6 H6 109.5
H1A C1 H1B 107.7
C2 C1 H1A 108.8
C2 C1 H1B 108.8
C2 C1 C10 114.0(3)
C10 C1 H1A 108.8
C10 C1 H1B 108.8
C1 C2 H2A 109.4
C1 C2 H2B 109.4
C1 C2 C3 111.0(3)
H2A C2 H2B 108.0
C3 C2 H2A 109.4
C3 C2 H2B 109.4
O1 C3 C2 109.5(3)
O1 C3 H3 108.6
O1 C3 C4 109.8(3)
C2 C3 H3 108.6
C2 C3 C4 111.9(3)
C4 C3 H3 108.6
C3 C4 C5 105.3(3)
C23 C4 C3 108.5(3)
C23 C4 C5 107.0(3)
C23 C4 C24 107.3(3)
C24 C4 C3 112.2(3)
C24 C4 C5 116.3(3)
C4 C5 H5 104.9
C6 C5 C4 113.8(3)
C6 C5 H5 104.9
C6 C5 C10 112.1(3)
C10 C5 C4 115.0(3)
C10 C5 H5 104.9
C5 C6 H6A 109.7
C5 C6 H6B 109.7
H6A C6 H6B 108.2
C7 C6 C5 109.6(3)
C7 C6 H6A 109.7
C7 C6 H6B 109.7
C6 C7 H7A 109.0
C6 C7 H7B 109.0
C6 C7 C8 112.9(3)
H7A C7 H7B 107.8
C8 C7 H7A 109.0
C8 C7 H7B 109.0
C7 C8 C9 107.1(3)
C7 C8 C14 109.8(3)
C14 C8 C9 108.7(3)
C26 C8 C7 109.0(3)
C26 C8 C9 114.1(3)
C26 C8 C14 108.2(3)
C8 C9 H9 104.2
C8 C9 C10 116.9(3)
C8 C9 C11 112.9(3)
C10 C9 H9 104.2
C11 C9 H9 104.2
C11 C9 C10 112.9(3)
C1 C10 C5 106.1(3)
C1 C10 C9 107.4(3)
C5 C10 C9 105.5(3)
C25 C10 C1 109.9(3)
C25 C10 C5 114.7(3)
C25 C10 C9 112.7(3)
O4 C11 C9 109.7(3)
O4 C11 H11 109.3
O4 C11 C12 105.9(3)
C9 C11 H11 109.3
C12 C11 C9 113.2(3)
C12 C11 H11 109.3
O5 C12 C11 120.3(3)
O5 C12 C13 121.6(3)
C13 C12 C11 118.1(3)
C12 C13 C14 111.1(3)
C12 C13 C18 116.8(3)
C12 C13 C27 115.5(3)
C18 C13 C14 123.7(3)
C27 C13 C14 57.5(2)
C27 C13 C18 119.1(3)
C8 C14 C13 116.0(3)
C15 C14 C8 117.1(3)
C15 C14 C13 116.0(3)
C27 C14 C8 120.1(3)
C27 C14 C13 60.3(2)
C27 C14 C15 115.1(3)
C14 C15 H15A 108.7
C14 C15 H15B 108.7
C14 C15 C16 114.1(3)
H15A C15 H15B 107.6
C16 C15 H15A 108.7
C16 C15 H15B 108.7
C15 C16 H16A 109.2
C15 C16 H16B 109.2
C15 C16 C17 111.9(3)
H16A C16 H16B 107.9
C17 C16 H16A 109.2
C17 C16 H16B 109.2
C16 C17 C18 109.9(3)
C16 C17 C22 112.8(3)
C22 C17 C18 109.3(3)
C28 C17 C16 109.5(3)
C28 C17 C18 108.4(3)
C28 C17 C22 106.8(3)
C13 C18 C17 112.0(2)
C13 C18 H18 106.5
C13 C18 C19 109.0(3)
C17 C18 H18 106.5
C19 C18 C17 115.7(3)
C19 C18 H18 106.5
C18 C19 H19 107.6
C20 C19 C18 112.2(3)
C20 C19 H19 107.6
C29 C19 C18 110.4(3)
C29 C19 H19 107.6
C29 C19 C20 111.3(3)
C19 C20 H20 107.9
C21 C20 C19 108.4(3)
C21 C20 H20 107.9
C30 C20 C19 113.7(3)
C30 C20 H20 107.9
C30 C20 C21 110.7(3)
C20 C21 H21A 109.6
C20 C21 H21B 109.6
H21A C21 H21B 108.1
C22 C21 C20 110.2(3)
C22 C21 H21A 109.6
C22 C21 H21B 109.6
O6 C22 C17 110.2(3)
O6 C22 C21 110.7(3)
O6 C22 H22 107.0
C17 C22 H22 107.0
C21 C22 C17 114.5(3)
C21 C22 H22 107.0
O2 C23 C4 113.2(3)
O3 C23 O2 121.6(4)
O3 C23 C4 125.2(4)
C4 C24 H24A 109.5
C4 C24 H24B 109.5
C4 C24 H24C 109.5
H24A C24 H24B 109.5
H24A C24 H24C 109.5
H24B C24 H24C 109.5
C10 C25 H25A 109.5
C10 C25 H25B 109.5
C10 C25 H25C 109.5
H25A C25 H25B 109.5
H25A C25 H25C 109.5
H25B C25 H25C 109.5
C8 C26 H26A 109.5
C8 C26 H26B 109.5
C8 C26 H26C 109.5
H26A C26 H26B 109.5
H26A C26 H26C 109.5
H26B C26 H26C 109.5
C13 C27 H27A 117.5
C13 C27 H27B 117.5
C14 C27 C13 62.2(2)
C14 C27 H27A 117.5
C14 C27 H27B 117.5
H27A C27 H27B 114.6
C17 C28 H28A 109.5
C17 C28 H28B 109.5
C17 C28 H28C 109.5
H28A C28 H28B 109.5
H28A C28 H28C 109.5
H28B C28 H28C 109.5
C19 C29 H29A 109.5
C19 C29 H29B 109.5
C19 C29 H29C 109.5
H29A C29 H29B 109.5
H29A C29 H29C 109.5
H29B C29 H29C 109.5
C20 C30 H30A 109.5
C20 C30 H30B 109.5
C20 C30 H30C 109.5
H30A C30 H30B 109.5
H30A C30 H30C 109.5
H30B C30 H30C 109.5

loop_
_geom_bond_atom_site_label_1
_geom_bond_atom_site_label_2
_geom_bond_distance
O1 H1 0.8400
O1 C3 1.446(4)
O2 H2 0.8400
O2 C23 1.324(5)
O3 C23 1.213(5)
O4 H4 0.8400
O4 C11 1.432(5)
O5 C12 1.223(5)
O6 H6 0.8400
O6 C22 1.440(4)
C1 H1A 0.9900
C1 H1B 0.9900
C1 C2 1.523(5)
C1 C10 1.553(5)
C2 H2A 0.9900
C2 H2B 0.9900
C2 C3 1.528(5)
C3 H3 1.0000
C3 C4 1.546(5)
C4 C5 1.577(4)
C4 C23 1.522(5)
C4 C24 1.529(6)
C5 H5 1.0000
C5 C6 1.537(5)
C5 C10 1.556(5)
C6 H6A 0.9900
C6 H6B 0.9900
C6 C7 1.532(5)
C7 H7A 0.9900
C7 H7B 0.9900
C7 C8 1.545(4)
C8 C9 1.559(4)
C8 C14 1.556(5)
C8 C26 1.534(5)
C9 H9 1.0000
C9 C10 1.563(4)
C9 C11 1.563(4)
C10 C25 1.544(5)
C11 H11 1.0000
C11 C12 1.523(5)
C12 C13 1.485(4)
C13 C14 1.560(4)
C13 C18 1.539(4)
C13 C27 1.530(5)
C14 C15 1.524(4)
C14 C27 1.486(5)
C15 H15A 0.9900
C15 H15B 0.9900
C15 C16 1.533(4)
C16 H16A 0.9900
C16 H16B 0.9900
C16 C17 1.543(5)
C17 C18 1.557(4)
C17 C22 1.544(4)
C17 C28 1.543(5)
C18 H18 1.0000
C18 C19 1.546(5)
C19 H19 1.0000
C19 C20 1.538(5)
C19 C29 1.522(5)
C20 H20 1.0000
C20 C21 1.523(5)
C20 C30 1.515(6)
C21 H21A 0.9900
C21 H21B 0.9900
C21 C22 1.507(5)
C22 H22 1.0000
C24 H24A 0.9800
C24 H24B 0.9800
C24 H24C 0.9800
C25 H25A 0.9800
C25 H25B 0.9800
C25 H25C 0.9800
C26 H26A 0.9800
C26 H26B 0.9800
C26 H26C 0.9800
C27 H27A 0.9900
C27 H27B 0.9900
C28 H28A 0.9800
C28 H28B 0.9800
C28 H28C 0.9800
C29 H29A 0.9800
C29 H29B 0.9800
C29 H29C 0.9800
C30 H30A 0.9800
C30 H30B 0.9800
C30 H30C 0.9800

loop_
_geom_hbond_atom_site_label_D
_geom_hbond_atom_site_label_H
_geom_hbond_atom_site_label_A
_geom_hbond_distance_DH
_geom_hbond_distance_HA
_geom_hbond_distance_DA
_geom_hbond_angle_DHA
_geom_hbond_site_symmetry_A
O4 H4 O5 0.84 1.99 2.772(3) 154.3 2_746
O6 H6 O2 0.84 1.99 2.594(4) 128.0 2_656
